data_2022006
loop_
_publ_author_name
'Park, Ki-Min'
'Yang, Kiyull'
'Moon, Suk-Hee'
'Kang, Youngjin'

_publ_section_title
;
 Structures and photophysical properties of two luminescent bipyridine
 compounds: 2',6'-difluoro-6-[3-(pyridin-2-yloxy)phenyl]-2,3'-bipyridine
 and 2',6'-dimethoxy-6-[3-(pyridin-2-yloxy)phenyl]-2,3'-bipyridine
;
_journal_coeditor_code LF3112
_journal_issue 5
_journal_name_full 'Acta Crystallographica Section C'
_journal_page_first
;
;
_journal_paper_doi 10.1107/S2053229620004301
_journal_volume 76
_journal_year 2020
_chemical_formula_iupac 'C23 H19 N3 O3'
_chemical_formula_moiety 'C23 H19 N3 O3'
_chemical_formula_sum 'C23 H19 N3 O3'
_chemical_formula_weight 385.41
_chemical_name_systematic
;
2',6'-Dimethoxy-6-[3-(pyridin-2-yloxy)phenyl]-2,3'-bipyridine
;
_space_group_crystal_system monoclinic
_space_group_IT_number 15
_space_group_name_Hall '-C 2yc'
_space_group_name_H-M_alt 'C 1 2/c 1'
_atom_sites_solution_hydrogens geom
_audit_creation_method SHELXL-2014/7
_cell_angle_alpha 90
_cell_angle_beta 100.8986(7)
_cell_angle_gamma 90
_cell_formula_units_Z 8
_cell_length_a 21.0396(3)
_cell_length_b 7.94100(10)
_cell_length_c 22.5109(3)
_cell_measurement_reflns_used 5646
_cell_measurement_temperature 173(2)
_cell_measurement_theta_max 27.99
_cell_measurement_theta_min 2.75
_cell_volume 3693.18(9)
_computing_cell_refinement
;
SAINT (Bruker, 2014)
;
_computing_data_collection
;
APEX2 (Bruker, 2014)
;
_computing_data_reduction
;
SAINT (Bruker, 2014)
;
_computing_molecular_graphics
;
DIAMOND (Brandenburg, 2010)
;
_computing_publication_material
;
SHELXTL (Sheldrick, 2008) and publCIF (Westrip, 2010)
;
_computing_structure_refinement
;
SHELXL2014 (Sheldrick, 2015)
;
_computing_structure_solution
;
SHELXS97 (Sheldrick, 2008)
;
_diffrn_ambient_temperature 173(2)
_diffrn_measured_fraction_theta_full 0.999
_diffrn_measured_fraction_theta_max 0.996
_diffrn_measurement_device_type 'Bruker APEXII CCD'
_diffrn_measurement_method '\f and \w scans'
_diffrn_radiation_type MoK\a
_diffrn_radiation_wavelength 0.71073
_diffrn_reflns_av_R_equivalents 0.0270
_diffrn_reflns_av_unetI/netI 0.0259
_diffrn_reflns_limit_h_max 27
_diffrn_reflns_limit_h_min -28
_diffrn_reflns_limit_k_max 10
_diffrn_reflns_limit_k_min -8
_diffrn_reflns_limit_l_max 29
_diffrn_reflns_limit_l_min -26
_diffrn_reflns_number 18253
_diffrn_reflns_theta_full 25.242
_diffrn_reflns_theta_max 28.299
_diffrn_reflns_theta_min 1.843
_exptl_absorpt_coefficient_mu 0.094
_exptl_absorpt_correction_T_max 0.7457
_exptl_absorpt_correction_T_min 0.6947
_exptl_absorpt_correction_type multi-scan
_exptl_absorpt_process_details
;
(SADABS; Bruker, 2014)
;
_exptl_crystal_colour colourless
_exptl_crystal_density_diffrn 1.386
_exptl_crystal_description plate
_exptl_crystal_F_000 1616
_exptl_crystal_size_max 0.340
_exptl_crystal_size_mid 0.250
_exptl_crystal_size_min 0.110
_refine_diff_density_max 0.235
_refine_diff_density_min -0.258
_refine_ls_extinction_method none
_refine_ls_goodness_of_fit_ref 1.034
_refine_ls_hydrogen_treatment constr
_refine_ls_matrix_type full
_refine_ls_number_parameters 264
_refine_ls_number_reflns 4570
_refine_ls_number_restraints 0
_refine_ls_restrained_S_all 1.034
_refine_ls_R_factor_all 0.0535
_refine_ls_R_factor_gt 0.0431
_refine_ls_shift/su_max 0.001
_refine_ls_shift/su_mean 0.000
_refine_ls_structure_factor_coef Fsqd
_refine_ls_weighting_details 'w=1/[\s^2^(Fo^2^)+(0.0528P)^2^+2.1417P] where P=(Fo^2^+2Fc^2^)/3'
_refine_ls_weighting_scheme calc
_refine_ls_wR_factor_gt 0.1068
_refine_ls_wR_factor_ref 0.1143
_reflns_number_gt 3745
_reflns_number_total 4570
_reflns_threshold_expression 'I > 2\s(I)'
_cod_data_source_file lf3112sup1.cif
_cod_data_source_block 2
_cod_original_sg_symbol_H-M 'C 2/c'
_cod_database_code 2022006
_shelx_space_group_comment
;
The symmetry employed for this shelxl refinement is uniquely defined
by the following loop, which should always be used as a source of
symmetry information in preference to the above space-group names.
They are only intended as comments.
;
_shelx_estimated_absorpt_t_min 0.969
_shelx_estimated_absorpt_t_max 0.990

loop_
_space_group_symop_operation_xyz
'x, y, z'
'-x, y, -z+1/2'
'x+1/2, y+1/2, z'
'-x+1/2, y+1/2, -z+1/2'
'-x, -y, -z'
'x, -y, z-1/2'
'-x+1/2, -y+1/2, -z'
'x+1/2, -y+1/2, z-1/2'

loop_
_atom_site_type_symbol
_atom_site_label
_atom_site_fract_x
_atom_site_fract_y
_atom_site_fract_z
_atom_site_U_iso_or_equiv
_atom_site_adp_type
_atom_site_calc_flag
_atom_site_occupancy
_atom_site_disorder_assembly
_atom_site_disorder_group
O O1 1.07875(4) -0.11852(11) 0.29652(4) 0.0307(2) Uani d 1 . .
O O2 0.89080(5) 0.27576(12) -0.07287(4) 0.0348(2) Uani d 1 . .
O O3 0.72822(5) -0.03111(14) -0.01649(4) 0.0415(3) Uani d 1 . .
N N1 1.11367(5) -0.38709(14) 0.27693(5) 0.0314(2) Uani d 1 . .
N N2 1.02027(5) 0.12262(12) 0.08854(4) 0.0236(2) Uani d 1 . .
N N3 0.81073(5) 0.12442(13) -0.04251(5) 0.0286(2) Uani d 1 . .
C C1 1.10697(8) -0.55456(18) 0.28401(6) 0.0389(3) Uani d 1 . .
H H1 1.1336 -0.6279 0.2660 0.047 Uiso calc 1 . .
C C2 1.06409(8) -0.62517(19) 0.31568(7) 0.0411(3) Uani d 1 . .
H H2 1.0611 -0.7439 0.3194 0.049 Uiso calc 1 . .
C C3 1.02519(7) -0.51843(19) 0.34210(6) 0.0384(3) Uani d 1 . .
H H3 0.9949 -0.5633 0.3643 0.046 Uiso calc 1 . .
C C4 1.03082(6) -0.34744(18) 0.33580(6) 0.0317(3) Uani d 1 . .
H H4 1.0051 -0.2712 0.3536 0.038 Uiso calc 1 . .
C C5 1.07566(6) -0.29023(15) 0.30236(5) 0.0256(3) Uani d 1 . .
C C6 1.11613(6) -0.04857(15) 0.25739(5) 0.0266(3) Uani d 1 . .
C C7 1.08353(6) 0.01403(14) 0.20277(5) 0.0239(2) Uani d 1 . .
H H7 1.0380 0.0005 0.1915 0.029 Uiso calc 1 . .
C C8 1.11790(6) 0.09729(15) 0.16414(5) 0.0241(2) Uani d 1 . .
C C9 1.18479(6) 0.11608(17) 0.18279(6) 0.0303(3) Uani d 1 . .
H H9 1.2090 0.1723 0.1571 0.036 Uiso calc 1 . .
C C10 1.21640(6) 0.05407(19) 0.23805(6) 0.0359(3) Uani d 1 . .
H H10 1.2618 0.0688 0.2500 0.043 Uiso calc 1 . .
C C11 1.18208(7) -0.02940(18) 0.27592(6) 0.0338(3) Uani d 1 . .
H H11 1.2035 -0.0725 0.3138 0.041 Uiso calc 1 . .
C C12 1.08304(6) 0.16460(14) 0.10513(5) 0.0237(2) Uani d 1 . .
C C13 1.11393(6) 0.26932(16) 0.06985(6) 0.0309(3) Uani d 1 . .
H H13 1.1585 0.2964 0.0820 0.037 Uiso calc 1 . .
C C14 1.07846(7) 0.33250(18) 0.01702(6) 0.0373(3) Uani d 1 . .
H H14 1.0982 0.4061 -0.0074 0.045 Uiso calc 1 . .
C C15 1.01436(7) 0.28939(17) -0.00067(6) 0.0322(3) Uani d 1 . .
H H15 0.9898 0.3315 -0.0374 0.039 Uiso calc 1 . .
C C16 0.98589(6) 0.18298(14) 0.03613(5) 0.0236(2) Uani d 1 . .
C C17 0.91694(6) 0.13012(15) 0.02152(5) 0.0243(2) Uani d 1 . .
C C18 0.87195(6) 0.17508(15) -0.03084(5) 0.0260(3) Uani d 1 . .
C C19 0.79006(6) 0.02415(17) -0.00335(6) 0.0308(3) Uani d 1 . .
C C20 0.82882(6) -0.02888(18) 0.05031(6) 0.0331(3) Uani d 1 . .
H H20 0.8125 -0.0999 0.0779 0.040 Uiso calc 1 . .
C C21 0.89199(6) 0.02606(16) 0.06171(6) 0.0289(3) Uani d 1 . .
H H21 0.9196 -0.0079 0.0981 0.035 Uiso calc 1 . .
C C22 0.84200(7) 0.32444(18) -0.12389(6) 0.0380(3) Uani d 1 . .
H H22A 0.8611 0.4003 -0.1501 0.057 Uiso calc 1 . .
H H22B 0.8066 0.3823 -0.1095 0.057 Uiso calc 1 . .
H H22C 0.8251 0.2239 -0.1468 0.057 Uiso calc 1 . .
C C23 0.69086(7) 0.0250(2) -0.07340(6) 0.0427(4) Uani d 1 . .
H H23A 0.6496 -0.0357 -0.0818 0.064 Uiso calc 1 . .
H H23B 0.7150 0.0027 -0.1058 0.064 Uiso calc 1 . .
H H23C 0.6826 0.1461 -0.0714 0.064 Uiso calc 1 . .

loop_
_atom_site_aniso_label
_atom_site_aniso_U_11
_atom_site_aniso_U_22
_atom_site_aniso_U_33
_atom_site_aniso_U_12
_atom_site_aniso_U_13
_atom_site_aniso_U_23
O1 0.0348(5) 0.0297(5) 0.0299(5) 0.0042(4) 0.0119(4) 0.0033(3)
O2 0.0369(5) 0.0394(5) 0.0253(4) -0.0058(4) -0.0012(4) 0.0098(4)
O3 0.0258(5) 0.0606(7) 0.0361(5) -0.0074(4) 0.0009(4) 0.0069(5)
N1 0.0322(6) 0.0334(6) 0.0278(5) 0.0024(4) 0.0037(4) -0.0019(4)
N2 0.0237(5) 0.0246(5) 0.0227(5) -0.0007(4) 0.0047(4) -0.0018(4)
N3 0.0273(6) 0.0321(6) 0.0253(5) 0.0011(4) 0.0025(4) -0.0014(4)
C1 0.0437(8) 0.0338(7) 0.0383(7) 0.0041(6) 0.0051(6) -0.0056(6)
C2 0.0457(9) 0.0309(7) 0.0432(8) -0.0037(6) 0.0000(6) 0.0018(6)
C3 0.0331(7) 0.0421(8) 0.0384(7) -0.0049(6) 0.0023(6) 0.0098(6)
C4 0.0263(6) 0.0388(7) 0.0290(6) 0.0040(5) 0.0031(5) 0.0061(5)
C5 0.0241(6) 0.0302(6) 0.0203(5) 0.0016(5) -0.0017(4) 0.0020(4)
C6 0.0278(6) 0.0266(6) 0.0265(6) 0.0007(5) 0.0081(5) -0.0015(5)
C7 0.0217(6) 0.0237(6) 0.0261(6) -0.0012(4) 0.0039(4) -0.0040(4)
C8 0.0235(6) 0.0233(6) 0.0258(6) -0.0016(4) 0.0051(4) -0.0049(4)
C9 0.0241(6) 0.0343(7) 0.0331(6) -0.0041(5) 0.0065(5) -0.0015(5)
C10 0.0213(6) 0.0465(8) 0.0378(7) -0.0016(5) -0.0001(5) -0.0022(6)
C11 0.0288(7) 0.0422(8) 0.0282(6) 0.0025(5) 0.0000(5) 0.0018(5)
C12 0.0241(6) 0.0220(5) 0.0256(6) -0.0011(4) 0.0066(4) -0.0047(4)
C13 0.0260(6) 0.0312(7) 0.0361(7) -0.0060(5) 0.0070(5) 0.0001(5)
C14 0.0368(8) 0.0389(8) 0.0381(7) -0.0065(6) 0.0117(6) 0.0097(6)
C15 0.0337(7) 0.0343(7) 0.0287(6) -0.0012(5) 0.0063(5) 0.0062(5)
C16 0.0269(6) 0.0217(5) 0.0225(5) 0.0010(4) 0.0056(4) -0.0023(4)
C17 0.0248(6) 0.0254(6) 0.0225(5) 0.0013(4) 0.0038(4) -0.0015(4)
C18 0.0305(6) 0.0249(6) 0.0225(5) 0.0005(5) 0.0045(5) -0.0015(4)
C19 0.0253(6) 0.0373(7) 0.0295(6) -0.0003(5) 0.0044(5) -0.0025(5)
C20 0.0287(7) 0.0419(8) 0.0295(6) -0.0032(5) 0.0071(5) 0.0066(5)
C21 0.0274(6) 0.0344(7) 0.0243(6) 0.0008(5) 0.0035(5) 0.0032(5)
C22 0.0451(8) 0.0373(7) 0.0274(6) -0.0024(6) -0.0041(6) 0.0070(5)
C23 0.0262(7) 0.0662(10) 0.0329(7) -0.0044(7) -0.0014(6) 0.0013(7)

loop_
_atom_type_symbol
_atom_type_description
_atom_type_scat_dispersion_real
_atom_type_scat_dispersion_imag
_atom_type_scat_source
C C 0.0033 0.0016 'International Tables Vol C Tables 4.2.6.8 and 6.1.1.4'
H H 0.0000 0.0000 'International Tables Vol C Tables 4.2.6.8 and 6.1.1.4'
N N 0.0061 0.0033 'International Tables Vol C Tables 4.2.6.8 and 6.1.1.4'
O O 0.0106 0.0060 'International Tables Vol C Tables 4.2.6.8 and 6.1.1.4'

loop_
_geom_angle_atom_site_label_1
_geom_angle_atom_site_label_2
_geom_angle_atom_site_label_3
_geom_angle_site_symmetry_1
_geom_angle_site_symmetry_3
_geom_angle
_geom_angle_publ_flag
C5 O1 C6 . . 119.74(10) ?
C18 O2 C22 . . 117.17(10) ?
C19 O3 C23 . . 115.77(11) ?
C5 N1 C1 . . 116.03(12) ?
C12 N2 C16 . . 119.38(10) ?
C19 N3 C18 . . 118.69(11) ?
N1 C1 C2 . . 123.91(14) ?
N1 C1 H1 . . 118.0 ?
C2 C1 H1 . . 118.0 ?
C1 C2 C3 . . 118.19(14) ?
C1 C2 H2 . . 120.9 ?
C3 C2 H2 . . 120.9 ?
C4 C3 C2 . . 119.37(14) ?
C4 C3 H3 . . 120.3 ?
C2 C3 H3 . . 120.3 ?
C3 C4 C5 . . 117.38(13) ?
C3 C4 H4 . . 121.3 ?
C5 C4 H4 . . 121.3 ?
N1 C5 O1 . . 119.69(11) ?
N1 C5 C4 . . 125.11(12) ?
O1 C5 C4 . . 115.20(11) ?
C11 C6 C7 . . 122.07(12) ?
C11 C6 O1 . . 120.36(11) ?
C7 C6 O1 . . 117.28(11) ?
C6 C7 C8 . . 119.69(11) ?
C6 C7 H7 . . 120.2 ?
C8 C7 H7 . . 120.2 ?
C7 C8 C9 . . 118.25(11) ?
C7 C8 C12 . . 119.93(10) ?
C9 C8 C12 . . 121.82(11) ?
C10 C9 C8 . . 121.11(12) ?
C10 C9 H9 . . 119.4 ?
C8 C9 H9 . . 119.4 ?
C9 C10 C11 . . 120.33(12) ?
C9 C10 H10 . . 119.8 ?
C11 C10 H10 . . 119.8 ?
C6 C11 C10 . . 118.55(12) ?
C6 C11 H11 . . 120.7 ?
C10 C11 H11 . . 120.7 ?
N2 C12 C13 . . 121.96(11) ?
N2 C12 C8 . . 116.79(10) ?
C13 C12 C8 . . 121.23(11) ?
C14 C13 C12 . . 118.42(12) ?
C14 C13 H13 . . 120.8 ?
C12 C13 H13 . . 120.8 ?
C13 C14 C15 . . 120.14(12) ?
C13 C14 H14 . . 119.9 ?
C15 C14 H14 . . 119.9 ?
C14 C15 C16 . . 119.11(12) ?
C14 C15 H15 . . 120.4 ?
C16 C15 H15 . . 120.4 ?
N2 C16 C15 . . 120.97(11) ?
N2 C16 C17 . . 115.63(10) ?
C15 C16 C17 . . 123.39(11) ?
C21 C17 C18 . . 114.54(11) ?
C21 C17 C16 . . 119.58(10) ?
C18 C17 C16 . . 125.88(11) ?
N3 C18 O2 . . 116.23(10) ?
N3 C18 C17 . . 124.14(11) ?
O2 C18 C17 . . 119.62(11) ?
N3 C19 O3 . . 118.31(11) ?
N3 C19 C20 . . 123.36(12) ?
O3 C19 C20 . . 118.32(12) ?
C21 C20 C19 . . 116.98(12) ?
C21 C20 H20 . . 121.5 ?
C19 C20 H20 . . 121.5 ?
C20 C21 C17 . . 122.27(11) ?
C20 C21 H21 . . 118.9 ?
C17 C21 H21 . . 118.9 ?
O2 C22 H22A . . 109.5 ?
O2 C22 H22B . . 109.5 ?
H22A C22 H22B . . 109.5 ?
O2 C22 H22C . . 109.5 ?
H22A C22 H22C . . 109.5 ?
H22B C22 H22C . . 109.5 ?
O3 C23 H23A . . 109.5 ?
O3 C23 H23B . . 109.5 ?
H23A C23 H23B . . 109.5 ?
O3 C23 H23C . . 109.5 ?
H23A C23 H23C . . 109.5 ?
H23B C23 H23C . . 109.5 ?

loop_
_geom_bond_atom_site_label_1
_geom_bond_atom_site_label_2
_geom_bond_site_symmetry_2
_geom_bond_distance
_geom_bond_publ_flag
O1 C5 . 1.3726(15) ?
O1 C6 . 1.4018(15) ?
O2 C18 . 1.3540(15) ?
O2 C22 . 1.4411(15) ?
O3 C19 . 1.3518(16) ?
O3 C23 . 1.4412(17) ?
N1 C5 . 1.3159(16) ?
N1 C1 . 1.3499(18) ?
N2 C12 . 1.3446(15) ?
N2 C16 . 1.3498(15) ?
N3 C19 . 1.3210(17) ?
N3 C18 . 1.3274(16) ?
C1 C2 . 1.371(2) ?
C1 H1 . 0.9500 ?
C2 C3 . 1.388(2) ?
C2 H2 . 0.9500 ?
C3 C4 . 1.373(2) ?
C3 H3 . 0.9500 ?
C4 C5 . 1.3900(18) ?
C4 H4 . 0.9500 ?
C6 C11 . 1.3797(18) ?
C6 C7 . 1.3821(17) ?
C7 C8 . 1.3979(16) ?
C7 H7 . 0.9500 ?
C8 C9 . 1.3985(17) ?
C8 C12 . 1.4900(16) ?
C9 C10 . 1.3853(19) ?
C9 H9 . 0.9500 ?
C10 C11 . 1.386(2) ?
C10 H10 . 0.9500 ?
C11 H11 . 0.9500 ?
C12 C13 . 1.3928(17) ?
C13 C14 . 1.3738(19) ?
C13 H13 . 0.9500 ?
C14 C15 . 1.3752(19) ?
C14 H14 . 0.9500 ?
C15 C16 . 1.3952(17) ?
C15 H15 . 0.9500 ?
C16 C17 . 1.4861(16) ?
C17 C21 . 1.3988(17) ?
C17 C18 . 1.4109(16) ?
C19 C20 . 1.3887(18) ?
C20 C21 . 1.3762(18) ?
C20 H20 . 0.9500 ?
C21 H21 . 0.9500 ?
C22 H22A . 0.9800 ?
C22 H22B . 0.9800 ?
C22 H22C . 0.9800 ?
C23 H23A . 0.9800 ?
C23 H23B . 0.9800 ?
C23 H23C . 0.9800 ?

loop_
_geom_hbond_atom_site_label_D
_geom_hbond_atom_site_label_H
_geom_hbond_atom_site_label_A
_geom_hbond_site_symmetry_A
_geom_hbond_distance_DH
_geom_hbond_distance_HA
_geom_hbond_distance_DA
_geom_hbond_angle_DHA
_geom_hbond_publ_flag
C15 H15 O2 . 0.95 2.13 2.7954(16) 125.8 y
C21 H21 O1 2_755 0.95 2.52 3.3375(15) 143.9 y
C1 H1 Cg4 1_545 0.95 2.92 3.7500(15) 146 y
C3 H3 Cg2 2_745 0.95 2.79 3.6829(15) 157 y
C22 H22C Cg4 5_755 0.98 2.74 3.5999(15) 147 y
C23 H23A Cg1 8_445 0.98 2.70 3.3546(15) 125 y
C23 H23C Cg3 7_655 0.98 2.78 3.6666(16) 150 y

loop_
_geom_torsion_atom_site_label_1
_geom_torsion_atom_site_label_2
_geom_torsion_atom_site_label_3
_geom_torsion_atom_site_label_4
_geom_torsion_site_symmetry_1
_geom_torsion_site_symmetry_2
_geom_torsion_site_symmetry_3
_geom_torsion_site_symmetry_4
_geom_torsion
_geom_torsion_publ_flag
C5 N1 C1 C2 . . . . -0.4(2) ?
N1 C1 C2 C3 . . . . 0.0(2) ?
C1 C2 C3 C4 . . . . 0.0(2) ?
C2 C3 C4 C5 . . . . 0.45(19) ?
C1 N1 C5 O1 . . . . -179.03(11) ?
C1 N1 C5 C4 . . . . 0.85(18) ?
C6 O1 C5 N1 . . . . 8.09(16) ?
C6 O1 C5 C4 . . . . -171.81(10) ?
C3 C4 C5 N1 . . . . -0.91(18) ?
C3 C4 C5 O1 . . . . 178.98(11) ?
C5 O1 C6 C11 . . . . -81.79(15) ?
C5 O1 C6 C7 . . . . 104.29(13) ?
C11 C6 C7 C8 . . . . 1.07(18) ?
O1 C6 C7 C8 . . . . 174.87(10) ?
C6 C7 C8 C9 . . . . -0.74(17) ?
C6 C7 C8 C12 . . . . 179.82(10) ?
C7 C8 C9 C10 . . . . -0.01(19) ?
C12 C8 C9 C10 . . . . 179.42(12) ?
C8 C9 C10 C11 . . . . 0.5(2) ?
C7 C6 C11 C10 . . . . -0.6(2) ?
O1 C6 C11 C10 . . . . -174.22(12) ?
C9 C10 C11 C6 . . . . -0.2(2) ?
C16 N2 C12 C13 . . . . 0.14(17) ?
C16 N2 C12 C8 . . . . 178.57(10) ?
C7 C8 C12 N2 . . . . -8.13(16) ?
C9 C8 C12 N2 . . . . 172.45(11) ?
C7 C8 C12 C13 . . . . 170.31(11) ?
C9 C8 C12 C13 . . . . -9.11(18) ?
N2 C12 C13 C14 . . . . 0.85(19) ?
C8 C12 C13 C14 . . . . -177.52(12) ?
C12 C13 C14 C15 . . . . -1.3(2) ?
C13 C14 C15 C16 . . . . 0.9(2) ?
C12 N2 C16 C15 . . . . -0.63(17) ?
C12 N2 C16 C17 . . . . -179.94(10) ?
C14 C15 C16 N2 . . . . 0.13(19) ?
C14 C15 C16 C17 . . . . 179.38(12) ?
N2 C16 C17 C21 . . . . 0.74(16) ?
C15 C16 C17 C21 . . . . -178.55(12) ?
N2 C16 C17 C18 . . . . -179.09(11) ?
C15 C16 C17 C18 . . . . 1.62(19) ?
C19 N3 C18 O2 . . . . 179.12(11) ?
C19 N3 C18 C17 . . . . -0.72(19) ?
C22 O2 C18 N3 . . . . 3.22(16) ?
C22 O2 C18 C17 . . . . -176.94(11) ?
C21 C17 C18 N3 . . . . -0.28(18) ?
C16 C17 C18 N3 . . . . 179.56(11) ?
C21 C17 C18 O2 . . . . 179.89(11) ?
C16 C17 C18 O2 . . . . -0.27(19) ?
C18 N3 C19 O3 . . . . -177.96(11) ?
C18 N3 C19 C20 . . . . 1.3(2) ?
C23 O3 C19 N3 . . . . 0.69(19) ?
C23 O3 C19 C20 . . . . -178.62(12) ?
N3 C19 C20 C21 . . . . -0.9(2) ?
O3 C19 C20 C21 . . . . 178.42(12) ?
C19 C20 C21 C17 . . . . -0.2(2) ?
C18 C17 C21 C20 . . . . 0.73(18) ?
C16 C17 C21 C20 . . . . -179.11(12) ?

_cod_database_fobs_code 2022006
